data_4512947
loop_
_publ_author_name
'Amanchi, Srinivasa Rao'
'Khenkin, Alexander M.'
'Diskin-Posner, Yael'
'Neumann, Ronny'

_publ_section_title
;
 Bismuth-Substituted &#x201C;Sandwich&#x201D; Type Polyoxometalate
 Catalyst for Activation of Peroxide: Umpolung of the Peroxo Intermediate
 and Change of Chemoselectivity
;
_journal_issue 6
_journal_name_full 'ACS Catalysis'
_journal_page_first 3336
_journal_paper_doi 10.1021/acscatal.5b00066
_journal_volume 5
_journal_year 2015
_chemical_formula_moiety '2(Bi2 O69 W18 Zn4), 75.36(O), 20.72(Na)'
_chemical_formula_sum 'Bi4 Na20.72 O213.36 W36 Zn8'
_chemical_formula_weight 11867.39
_space_group_crystal_system monoclinic
_space_group_IT_number 14
_space_group_name_Hall '-P 2yn'
_space_group_name_H-M_alt 'P 1 21/n 1'
_symmetry_space_group_name_Hall '-P 2yn'
_symmetry_space_group_name_H-M 'P 1 21/n 1'
_audit_creation_method SHELXL-2014/6
_cell_angle_alpha 90
_cell_angle_beta 93.12(3)
_cell_angle_gamma 90
_cell_formula_units_Z 1
_cell_length_a 13.234(3)
_cell_length_b 17.661(4)
_cell_length_c 20.966(4)
_cell_measurement_reflns_used 86964
_cell_measurement_temperature 100(2)
_cell_measurement_theta_max 28.74
_cell_measurement_theta_min 2.912
_cell_volume 4893.0(18)
_computing_cell_refinement APEX2
_computing_data_collection 'Collect package Bruker'
_computing_data_reduction APEX2
_computing_structure_refinement 'SHELXL-2014/6 (Sheldrick, 2014)'
_computing_structure_solution 'SHELXS-97 (Sheldrick, 1990)'
_diffrn_ambient_temperature 100(2)
_diffrn_measured_fraction_theta_full 0.999
_diffrn_measured_fraction_theta_max 0.997
_diffrn_measurement_device_type 'Bruker APEX - II KappaCCD'
_diffrn_measurement_method 'phi and omega scans'
_diffrn_radiation_type MoK\a
_diffrn_radiation_wavelength 0.71073
_diffrn_reflns_av_R_equivalents 0.0610
_diffrn_reflns_av_unetI/netI 0.0444
_diffrn_reflns_laue_measured_fraction_full 0.999
_diffrn_reflns_laue_measured_fraction_max 0.997
_diffrn_reflns_limit_h_max 17
_diffrn_reflns_limit_h_min -17
_diffrn_reflns_limit_k_max 23
_diffrn_reflns_limit_k_min -23
_diffrn_reflns_limit_l_max 28
_diffrn_reflns_limit_l_min -23
_diffrn_reflns_number 85156
_diffrn_reflns_point_group_measured_fraction_full 0.999
_diffrn_reflns_point_group_measured_fraction_max 0.997
_diffrn_reflns_theta_full 25.242
_diffrn_reflns_theta_max 28.787
_diffrn_reflns_theta_min 1.946
_exptl_absorpt_coefficient_mu 25.771
_exptl_absorpt_correction_T_max 0.4254
_exptl_absorpt_correction_T_min 0.0462
_exptl_absorpt_correction_type multi-scan
_exptl_absorpt_process_details 'Bruker APEX2'
_exptl_crystal_colour colorless
_exptl_crystal_density_diffrn 4.028
_exptl_crystal_description plate
_exptl_crystal_F_000 5164
_exptl_crystal_size_max 0.310
_exptl_crystal_size_mid 0.220
_exptl_crystal_size_min 0.040
_refine_diff_density_max 2.992
_refine_diff_density_min -2.548
_refine_diff_density_rms 0.365
_refine_ls_extinction_method none
_refine_ls_goodness_of_fit_ref 1.081
_refine_ls_hydrogen_treatment undef
_refine_ls_matrix_type full
_refine_ls_number_parameters 749
_refine_ls_number_reflns 12704
_refine_ls_number_restraints 0
_refine_ls_restrained_S_all 1.081
_refine_ls_R_factor_all 0.0602
_refine_ls_R_factor_gt 0.0401
_refine_ls_shift/su_max 0.035
_refine_ls_shift/su_mean 0.002
_refine_ls_structure_factor_coef Fsqd
_refine_ls_weighting_details 'w=1/[\s^2^(Fo^2^)+(0.0501P)^2^+85.6220P] where P=(Fo^2^+2Fc^2^)/3'
_refine_ls_weighting_scheme calc
_refine_ls_wR_factor_gt 0.0985
_refine_ls_wR_factor_ref 0.1096
_reflns_Friedel_coverage 0.000
_reflns_number_gt 10123
_reflns_number_total 12704
_reflns_threshold_expression 'I > 2\s(I)'
_cod_data_source_file cs5b00066_si_003.cif
_cod_data_source_block n459
_cod_depositor_comments
;
The following automatic conversions were performed:

'_exptl_absorpt_correction_type' value 'Multi-scan' changed to
'multi-scan' according to
/usr/data/users/saulius/crontab/automatic-downloads/rss-feeds/ACS/lib/dictionaries/cif_core.dic
dictionary named 'cif_core.dic' version 2.4.2 from 2011-04-26.

Automatic conversion script
Id: cif_fix_values 3271 2015-04-21 07:52:19Z andrius 

 Adding full bibliography for 4512947--4512948.cif.
;
_cod_original_cell_volume 4893.0(17)
_cod_database_code 4512947
_shelx_space_group_comment
;
The symmetry employed for this shelxl refinement is uniquely defined
by the following loop, which should always be used as a source of
symmetry information in preference to the above space-group names.
They are only intended as comments.
;
_shelx_estimated_absorpt_t_min 0.046
_shelx_estimated_absorpt_t_max 0.425
_shelxl_version_number 2014/6

loop_
_space_group_symop_operation_xyz
'x, y, z'
'-x+1/2, y+1/2, -z+1/2'
'-x, -y, -z'
'x-1/2, -y-1/2, z-1/2'

loop_
_atom_site_label
_atom_site_type_symbol
_atom_site_fract_x
_atom_site_fract_y
_atom_site_fract_z
_atom_site_U_iso_or_equiv
_atom_site_adp_type
_atom_site_occupancy
_atom_site_site_symmetry_order
_atom_site_calc_flag
_atom_site_refinement_flags_occupancy
_atom_site_disorder_assembly
_atom_site_disorder_group
W1 W 0.20087(3) 0.13961(2) 0.10900(2) 0.01594(9) Uani 1 1 d . . .
W2 W 0.06785(3) 0.05509(2) 0.21377(2) 0.01713(9) Uani 1 1 d . . .
W3 W 0.06821(3) 0.24200(2) 0.20452(2) 0.01964(10) Uani 1 1 d . . .
W4 W 0.82639(3) 0.22327(2) -0.05085(2) 0.01865(10) Uani 1 1 d . . .
W5 W -0.21294(3) 0.06181(3) 0.19910(2) 0.02268(11) Uani 1 1 d . . .
W6 W 1.07239(3) 0.22782(2) -0.03894(2) 0.01828(10) Uani 1 1 d . . .
W7 W 0.67051(3) 0.13894(3) 0.07376(2) 0.02479(11) Uani 1 1 d . . .
W8 W 0.94486(4) 0.33151(3) 0.05840(2) 0.02420(11) Uani 1 1 d . . .
W9 W 0.7856(3) 0.24753(9) 0.1801(2) 0.0222(4) Uani 0.91(2) 1 d P . .
W9A W 0.8033(13) 0.2513(6) 0.1935(10) 0.017(2) Uiso 0.09(2) 1 d P . .
Zn10 Zn -0.06302(8) 0.12865(7) 0.07916(6) 0.0147(2) Uani 1 1 d . . .
Zn11 Zn 0.05463(9) -0.03962(7) 0.06240(6) 0.0162(2) Uani 1 1 d . . .
Bi12 Bi 0.19313(3) 0.04048(3) -0.04291(2) 0.02460(10) Uani 1 1 d . . .
O13 O 0.1033(6) 0.0071(5) 0.2837(4) 0.0241(17) Uani 1 1 d . . .
O14 O 0.2043(5) 0.0752(5) 0.1866(4) 0.0217(16) Uani 1 1 d . . .
O15 O -0.0762(6) 0.0705(4) 0.2264(4) 0.0231(17) Uani 1 1 d . . .
O16 O 0.8439(5) 0.1259(4) -0.0712(4) 0.0205(16) Uani 1 1 d . . .
O17 O 0.1581(6) 0.1992(4) 0.0398(4) 0.0221(16) Uani 1 1 d . . .
O18 O 0.0447(6) -0.0184(4) 0.1577(4) 0.0187(15) Uani 1 1 d . . .
O19 O 0.0701(6) -0.0311(4) -0.0367(4) 0.0207(16) Uani 1 1 d . . .
O20 O 0.8385(7) 0.3038(5) 0.1122(4) 0.0271(18) Uani 1 1 d . . .
O21 O -0.3452(6) 0.0780(6) 0.1489(4) 0.033(2) Uani 1 1 d . . .
O22 O 1.1701(6) 0.2562(5) -0.0865(4) 0.0298(19) Uani 1 1 d . . .
O23 O 0.1891(6) 0.0170(4) -0.1450(4) 0.0259(18) Uani 1 1 d . . .
O24 O 0.7449(8) 0.3201(5) 0.2289(5) 0.044(3) Uani 1 1 d . . .
O25 O 0.7586(6) 0.1641(5) 0.2363(4) 0.032(2) Uani 1 1 d . . .
O26 O 0.7491(6) 0.2582(5) -0.1143(4) 0.0281(18) Uani 1 1 d . . .
O27 O 0.1678(6) 0.0512(4) 0.0619(4) 0.0200(16) Uani 1 1 d . . .
O28 O 0.9598(5) 0.2463(4) -0.0936(4) 0.0198(16) Uani 1 1 d . . .
O29 O 0.0499(5) 0.1398(4) 0.1417(3) 0.0168(15) Uani 1 1 d . . .
O30 O 0.0846(7) 0.1601(4) 0.2596(4) 0.0246(17) Uani 1 1 d . . .
O31 O -0.1848(6) 0.1434(4) 0.1257(4) 0.0212(16) Uani 1 1 d . . .
O32 O -0.0551(6) 0.2137(4) 0.0214(4) 0.0183(15) Uani 1 1 d . . .
O33 O 1.0559(6) 0.3275(4) 0.0029(4) 0.0257(17) Uani 1 1 d . . .
O34 O 0.9244(6) 0.2407(4) 0.2122(4) 0.0251(18) Uani 1 1 d . . .
O35 O 0.0650(5) 0.1227(4) -0.0555(4) 0.0177(15) Uani 1 1 d . . .
O36 O 0.0342(7) 0.2995(4) 0.1267(4) 0.0259(18) Uani 1 1 d . . .
O37 O 0.3321(6) 0.1442(5) 0.1049(4) 0.0278(18) Uani 1 1 d . . .
O38 O 0.8492(7) 0.3294(4) -0.0122(4) 0.0279(18) Uani 1 1 d . . .
O39 O 0.7306(6) 0.2056(4) 0.0108(4) 0.0243(17) Uani 1 1 d . . .
O40 O -0.2614(6) 0.0143(6) 0.2628(5) 0.037(2) Uani 1 1 d . . .
O41 O 0.1990(6) 0.2272(4) 0.1684(4) 0.0229(17) Uani 1 1 d . . .
O42 O 0.6656(7) 0.2308(6) 0.1295(5) 0.038(2) Uani 1 1 d . . .
O43 O 0.9452(8) 0.4296(5) 0.0688(4) 0.038(2) Uani 1 1 d . . .
O44 O 0.7104(7) 0.0585(5) 0.0264(4) 0.0287(19) Uani 1 1 d . . .
O45 O 0.5447(7) 0.1475(6) 0.0474(5) 0.042(3) Uani 1 1 d . . .
O46 O 0.1029(8) 0.3148(5) 0.2554(4) 0.036(2) Uani 1 1 d . . .
O47 O 0.3100(13) 0.1074(9) -0.0425(9) 0.032(4) Uani 0.5 1 d P . .
Na48 Na 0.0469(4) 0.5635(3) 0.1997(2) 0.0289(10) Uani 1 1 d . . .
Na49 Na 0.0416(4) 0.7522(3) 0.2126(2) 0.0287(11) Uani 1 1 d . . .
O50 O 0.1727(6) 0.6585(5) 0.2127(4) 0.0265(18) Uani 1 1 d . . .
O51 O 0.1755(15) 0.8376(8) 0.2428(18) 0.059(7) Uani 0.71(5) 1 d P A 1
O52 O 0.075(3) 0.5537(11) 0.0939(9) 0.074(11) Uani 0.71(5) 1 d P A 1
O53 O 0.1751(12) 0.4693(10) 0.2127(18) 0.083(11) Uani 0.71(5) 1 d P A 1
O51A O 0.162(2) 0.854(2) 0.2169(15) 0.015(8) Uiso 0.29(5) 1 d P A 2
O52A O 0.016(3) 0.560(2) 0.0883(18) 0.024(9) Uiso 0.29(5) 1 d P A 2
O53A O 0.188(3) 0.482(2) 0.172(2) 0.034(11) Uiso 0.29(5) 1 d P A 2
Na54 Na 0.195(2) 0.5599(14) 0.0670(17) 0.161(13) Uani 0.5 1 d P A .
O55 O 0.216(3) 0.4756(15) 0.0893(13) 0.058(9) Uani 0.4 1 d P A 3
O55A O 0.272(9) 0.497(7) 0.127(6) 0.06(3) Uiso 0.1 1 d P A 4
O56 O 0.807(2) 0.5591(14) 0.0088(18) 0.129(18) Uani 0.61(4) 1 d P . .
O57 O 0.349(2) 0.5860(16) 0.1031(9) 0.115(14) Uani 0.70(4) 1 d P . .
Na58 Na 0.416(2) 0.6845(19) 0.1244(13) 0.055(12) Uani 0.23(2) 1 d P A .
Na59 Na 0.4416(4) 0.3837(3) 0.1849(3) 0.0394(13) Uani 1 1 d . . .
O60 O 0.4713(6) 0.2523(4) 0.1733(4) 0.0223(17) Uani 1 1 d . . .
O61 O 0.3028(19) 0.3526(12) 0.1053(10) 0.031(5) Uani 0.4 1 d P . .
O61A O 0.268(3) 0.373(2) 0.1340(18) 0.053(8) Uiso 0.35 1 d P . .
O61B O 0.204(4) 0.360(3) 0.090(3) 0.070(15) Uiso 0.25 1 d P . .
O62 O 0.5977(17) 0.4305(14) 0.1420(9) 0.088(7) Uani 0.7 1 d P . .
Na63 Na 0.4586(5) 0.9204(4) 0.1892(5) 0.076(3) Uani 0.95 1 d P A .
O64 O 0.6293(14) 0.8721(9) 0.1662(7) 0.085(5) Uani 0.95 1 d P . .
O65 O 0.4531(14) 0.7958(14) 0.0936(10) 0.120(7) Uani 0.95 1 d P . .
O66 O 0.2865(12) 0.9332(9) 0.1663(8) 0.033(4) Uani 0.55 1 d P . .
O66B O 0.343(3) 0.936(2) 0.1146(19) 0.094(11) Uiso 0.45 1 d P A .
O67 O 0.9157(6) 0.6591(5) 0.1945(4) 0.0262(18) Uani 1 1 d . . .
O68 O 0.4653(6) 0.0568(5) 0.1882(4) 0.0247(17) Uani 1 1 d . . .
O69 O 0.9402(6) 0.8609(5) 0.2229(5) 0.032(2) Uani 1 1 d . . .
O70 O 0.9440(7) 0.4537(5) 0.2094(5) 0.038(2) Uani 1 1 d . . .
O71 O 0.6398(8) 0.7780(7) 0.0955(6) 0.054(3) Uani 1 1 d . . .
O72 O 0.615(2) 0.7375(12) -0.0062(8) 0.066(9) Uani 0.75(6) 1 d P . .
O72A O 0.551(8) 0.713(4) -0.009(3) 0.09(3) Uiso 0.25(6) 1 d P A .
O73 O 0.6034(16) 0.6768(10) 0.1573(10) 0.108(10) Uani 0.93(5) 1 d P . .
O74 O 0.5262(18) 0.6706(16) 0.0578(13) 0.079(10) Uani 0.5 1 d P . .
Na75 Na 0.655(3) 0.3630(19) 0.0398(15) 0.029(7) Uani 0.15 1 d P . .
Na7A Na 0.608(3) 0.348(2) 0.025(2) 0.010(8) Uiso 0.1 1 d P . .
Na76 Na 0.469(3) -0.027(3) 1.0601(18) 0.050(11) Uani 0.15 1 d P . .
Na7B Na 0.426(3) 0.0401(19) 1.0262(17) 0.007(7) Uiso 0.1 1 d P . .

loop_
_atom_site_aniso_label
_atom_site_aniso_U_11
_atom_site_aniso_U_22
_atom_site_aniso_U_33
_atom_site_aniso_U_23
_atom_site_aniso_U_13
_atom_site_aniso_U_12
W1 0.01421(18) 0.0190(2) 0.0149(2) -0.00239(16) 0.00309(15) -0.00246(15)
W2 0.0216(2) 0.0168(2) 0.0133(2) 0.00015(15) 0.00303(16) -0.00218(15)
W3 0.0255(2) 0.0168(2) 0.0169(2) -0.00411(16) 0.00439(17) -0.00178(16)
W4 0.0180(2) 0.0191(2) 0.0190(2) 0.00043(16) 0.00326(16) 0.00268(15)
W5 0.0222(2) 0.0250(2) 0.0221(2) 0.00415(18) 0.01238(18) 0.00434(17)
W6 0.0200(2) 0.0171(2) 0.0182(2) 0.00098(16) 0.00475(16) -0.00161(15)
W7 0.0156(2) 0.0305(2) 0.0290(3) 0.0045(2) 0.00861(18) 0.00660(17)
W8 0.0379(3) 0.0171(2) 0.0182(2) -0.00126(17) 0.00655(19) 0.00028(18)
W9 0.0199(7) 0.0256(4) 0.0220(8) -0.0009(4) 0.0093(6) 0.0074(3)
Zn10 0.0128(5) 0.0186(6) 0.0129(6) -0.0022(4) 0.0039(4) 0.0004(4)
Zn11 0.0194(6) 0.0170(6) 0.0121(6) -0.0019(4) 0.0006(4) 0.0037(4)
Bi12 0.0300(2) 0.0244(2) 0.0192(2) -0.00528(17) -0.00061(17) 0.00647(17)
O13 0.024(4) 0.027(4) 0.021(4) -0.003(3) 0.005(3) -0.004(3)
O14 0.011(3) 0.032(4) 0.022(4) 0.010(3) 0.003(3) 0.000(3)
O15 0.023(4) 0.025(4) 0.022(4) -0.004(3) 0.009(3) 0.010(3)
O16 0.015(3) 0.026(4) 0.021(4) -0.004(3) 0.000(3) 0.005(3)
O17 0.023(4) 0.023(4) 0.021(4) 0.000(3) 0.008(3) -0.006(3)
O18 0.022(4) 0.019(4) 0.015(4) 0.000(3) 0.006(3) 0.002(3)
O19 0.025(4) 0.021(4) 0.016(4) -0.003(3) 0.001(3) 0.007(3)
O20 0.039(5) 0.025(4) 0.018(4) 0.001(3) 0.011(3) 0.011(4)
O21 0.016(4) 0.055(6) 0.031(5) 0.016(4) 0.014(3) 0.000(4)
O22 0.023(4) 0.040(5) 0.026(5) 0.015(4) 0.000(3) -0.008(4)
O23 0.027(4) 0.023(4) 0.028(5) 0.003(3) 0.003(3) 0.004(3)
O24 0.059(6) 0.036(5) 0.040(6) 0.006(4) 0.032(5) 0.018(5)
O25 0.026(4) 0.046(5) 0.025(5) 0.002(4) 0.013(4) 0.015(4)
O26 0.024(4) 0.036(5) 0.024(5) 0.006(4) 0.003(3) 0.008(3)
O27 0.018(4) 0.021(4) 0.021(4) -0.004(3) 0.005(3) 0.001(3)
O28 0.017(4) 0.028(4) 0.015(4) -0.003(3) 0.007(3) -0.005(3)
O29 0.019(4) 0.019(4) 0.013(4) 0.000(3) 0.008(3) 0.002(3)
O30 0.040(5) 0.026(4) 0.008(4) 0.000(3) 0.001(3) -0.008(3)
O31 0.020(4) 0.020(4) 0.024(4) 0.006(3) 0.011(3) 0.000(3)
O32 0.022(4) 0.018(4) 0.015(4) -0.002(3) 0.008(3) 0.001(3)
O33 0.034(5) 0.017(4) 0.026(4) 0.000(3) 0.002(4) -0.004(3)
O34 0.032(4) 0.023(4) 0.022(4) -0.006(3) 0.012(3) 0.005(3)
O35 0.014(3) 0.025(4) 0.015(4) -0.002(3) 0.005(3) 0.000(3)
O36 0.042(5) 0.017(4) 0.019(4) 0.001(3) 0.004(4) -0.003(3)
O37 0.019(4) 0.038(5) 0.027(5) 0.001(4) 0.000(3) -0.008(3)
O38 0.036(5) 0.020(4) 0.028(5) 0.001(3) 0.002(4) 0.006(3)
O39 0.023(4) 0.026(4) 0.025(4) 0.004(3) 0.006(3) 0.009(3)
O40 0.023(4) 0.051(6) 0.038(6) 0.017(5) 0.012(4) -0.004(4)
O41 0.028(4) 0.027(4) 0.013(4) 0.000(3) -0.005(3) -0.009(3)
O42 0.030(5) 0.050(6) 0.035(5) 0.008(4) 0.018(4) 0.020(4)
O43 0.072(7) 0.018(4) 0.023(5) -0.003(4) -0.002(4) -0.001(4)
O44 0.034(5) 0.029(4) 0.023(5) 0.007(4) 0.007(4) 0.005(4)
O45 0.023(5) 0.060(7) 0.045(6) 0.022(5) 0.009(4) 0.007(4)
O46 0.060(6) 0.026(4) 0.019(5) -0.007(4) -0.005(4) -0.001(4)
O47 0.037(10) 0.022(8) 0.039(11) 0.002(7) 0.022(8) 0.003(7)
Na48 0.027(2) 0.031(3) 0.029(3) -0.002(2) 0.007(2) -0.0026(19)
Na49 0.025(2) 0.032(3) 0.029(3) 0.008(2) 0.006(2) 0.0038(19)
O50 0.022(4) 0.031(4) 0.027(5) 0.003(4) 0.005(3) -0.003(3)
O51 0.036(9) 0.016(7) 0.13(2) 0.012(10) 0.035(12) -0.007(6)
O52 0.15(3) 0.041(10) 0.033(10) 0.002(7) 0.019(13) -0.044(14)
O53 0.023(8) 0.055(11) 0.17(3) 0.056(13) -0.007(11) -0.001(7)
Na54 0.15(2) 0.098(18) 0.23(4) 0.05(2) -0.05(2) 0.019(16)
O55 0.11(3) 0.041(15) 0.028(14) 0.009(12) 0.005(15) 0.038(16)
O56 0.088(19) 0.073(18) 0.24(4) -0.07(2) 0.11(2) -0.059(14)
O57 0.16(3) 0.15(3) 0.036(12) 0.045(14) -0.005(13) 0.07(2)
Na58 0.051(18) 0.08(2) 0.032(16) -0.010(14) -0.014(12) 0.025(15)
Na59 0.054(3) 0.033(3) 0.031(3) -0.010(2) 0.000(2) 0.012(2)
O60 0.017(4) 0.030(4) 0.021(4) -0.006(3) 0.006(3) 0.008(3)
O61 0.056(15) 0.024(11) 0.014(10) -0.015(9) 0.007(10) -0.014(10)
O62 0.090(15) 0.124(19) 0.052(12) 0.046(12) 0.035(11) 0.019(13)
Na63 0.035(3) 0.030(3) 0.158(9) 0.047(4) -0.035(4) -0.016(3)
O64 0.119(14) 0.088(11) 0.052(9) 0.007(8) 0.030(9) -0.014(10)
O65 0.075(12) 0.17(2) 0.111(16) -0.002(15) -0.010(11) -0.029(12)
O66 0.030(8) 0.029(8) 0.038(10) -0.013(7) -0.022(7) 0.011(7)
O67 0.020(4) 0.032(5) 0.027(5) 0.011(4) 0.009(3) -0.002(3)
O68 0.022(4) 0.032(4) 0.021(4) -0.004(3) 0.006(3) 0.003(3)
O69 0.026(4) 0.029(5) 0.043(6) 0.010(4) 0.009(4) -0.008(3)
O70 0.033(5) 0.036(5) 0.044(6) -0.008(4) -0.003(4) -0.014(4)
O71 0.045(6) 0.058(7) 0.061(8) -0.002(6) 0.023(6) -0.002(5)
O72 0.078(18) 0.077(14) 0.044(11) 0.017(9) 0.015(9) 0.002(11)
O73 0.128(18) 0.077(13) 0.113(17) 0.001(11) -0.042(13) 0.017(11)
O74 0.057(15) 0.097(19) 0.09(2) 0.070(17) 0.038(14) 0.061(14)
Na75 0.04(2) 0.034(18) 0.013(15) -0.011(13) 0.007(14) 0.016(16)
Na76 0.05(2) 0.08(3) 0.020(19) -0.020(19) 0.001(16) -0.01(2)

loop_
_atom_type_symbol
_atom_type_description
_atom_type_scat_dispersion_real
_atom_type_scat_dispersion_imag
_atom_type_scat_source
O O 0.0106 0.0060 'International Tables Vol C Tables 4.2.6.8 and 6.1.1.4'
Na Na 0.0362 0.0249 'International Tables Vol C Tables 4.2.6.8 and 6.1.1.4'
Zn Zn 0.2839 1.4301 'International Tables Vol C Tables 4.2.6.8 and 6.1.1.4'
W W -0.8490 6.8722 'International Tables Vol C Tables 4.2.6.8 and 6.1.1.4'
Bi Bi -4.1077 10.2566 'International Tables Vol C Tables 4.2.6.8 and 6.1.1.4'

loop_
_geom_angle_atom_site_label_1
_geom_angle_atom_site_label_2
_geom_angle_atom_site_label_3
_geom_angle
_geom_angle_site_symmetry_1
_geom_angle_site_symmetry_3
O37 W1 O17 101.4(4) . .
O37 W1 O27 102.5(4) . .
O17 W1 O27 90.5(3) . .
O37 W1 O14 95.1(3) . .
O17 W1 O14 163.5(3) . .
O27 W1 O14 87.1(3) . .
O37 W1 O41 92.3(4) . .
O17 W1 O41 92.0(3) . .
O27 W1 O41 164.2(3) . .
O14 W1 O41 86.1(3) . .
O37 W1 O29 163.9(3) . .
O17 W1 O29 90.0(3) . .
O27 W1 O29 88.6(3) . .
O14 W1 O29 73.7(3) . .
O41 W1 O29 75.8(3) . .
O13 W2 O18 103.4(4) . .
O13 W2 O14 97.1(3) . .
O18 W2 O14 94.0(3) . .
O13 W2 O15 100.0(4) . .
O18 W2 O15 93.3(3) . .
O14 W2 O15 159.3(3) . .
O13 W2 O30 91.6(3) . .
O18 W2 O30 165.0(3) . .
O14 W2 O30 84.0(3) . .
O15 W2 O30 83.9(3) . .
O13 W2 O29 163.0(3) . .
O18 W2 O29 92.0(3) . .
O14 W2 O29 74.6(3) . .
O15 W2 O29 85.8(3) . .
O30 W2 O29 73.1(3) . .
O13 W2 Na59 29.8(3) . 2_545
O18 W2 Na59 76.8(3) . 2_545
O14 W2 Na59 112.1(2) . 2_545
O15 W2 Na59 88.4(3) . 2_545
O30 W2 Na59 117.8(2) . 2_545
O29 W2 Na59 167.1(2) . 2_545
O46 W3 O30 100.3(4) . .
O46 W3 O34 100.9(4) . 1_455
O30 W3 O34 91.2(4) . 1_455
O46 W3 O41 97.4(4) . .
O30 W3 O41 93.5(4) . .
O34 W3 O41 159.9(3) 1_455 .
O46 W3 O36 99.9(4) . .
O30 W3 O36 159.8(3) . .
O34 W3 O36 83.8(4) 1_455 .
O41 W3 O36 85.1(3) . .
O46 W3 O29 170.2(4) . .
O30 W3 O29 75.1(3) . .
O34 W3 O29 87.9(3) 1_455 .
O41 W3 O29 74.5(3) . .
O36 W3 O29 85.1(3) . .
O46 W3 Na58 66.8(6) . 2_545
O30 W3 Na58 35.8(6) . 2_545
O34 W3 Na58 85.5(5) 1_455 2_545
O41 W3 Na58 109.4(5) . 2_545
O36 W3 Na58 160.9(6) . 2_545
O29 W3 Na58 110.2(5) . 2_545
O26 W4 O16 103.7(4) . .
O26 W4 O39 101.1(4) . .
O16 W4 O39 96.1(3) . .
O26 W4 O38 92.6(4) . .
O16 W4 O38 162.0(3) . .
O39 W4 O38 88.3(3) . .
O26 W4 O28 94.6(4) . .
O16 W4 O28 87.7(3) . .
O39 W4 O28 162.5(3) . .
O38 W4 O28 83.2(3) . .
O26 W4 O32 161.7(3) . 1_655
O16 W4 O32 89.6(3) . 1_655
O39 W4 O32 89.8(3) . 1_655
O38 W4 O32 72.8(3) . 1_655
O28 W4 O32 73.1(3) . 1_655
O40 W5 O23 101.1(4) . 3
O40 W5 O15 101.3(4) . .
O23 W5 O15 93.2(3) 3 .
O40 W5 O25 92.9(4) . 1_455
O23 W5 O25 164.5(4) 3 1_455
O15 W5 O25 90.3(3) . 1_455
O40 W5 O21 97.1(4) . .
O23 W5 O21 87.6(4) 3 .
O15 W5 O21 161.0(3) . .
O25 W5 O21 84.2(4) 1_455 .
O40 W5 O31 164.0(4) . .
O23 W5 O31 91.3(3) 3 .
O15 W5 O31 87.8(3) . .
O25 W5 O31 73.7(3) 1_455 .
O21 W5 O31 73.2(3) . .
O22 W6 O28 101.0(4) . .
O22 W6 O35 102.1(4) . 1_655
O28 W6 O35 91.5(3) . 1_655
O22 W6 O33 95.7(4) . .
O28 W6 O33 90.8(3) . .
O35 W6 O33 161.2(3) 1_655 .
O22 W6 O17 97.9(3) . 1_655
O28 W6 O17 161.0(3) . 1_655
O35 W6 O17 85.8(3) 1_655 1_655
O33 W6 O17 86.0(3) . 1_655
O22 W6 O32 169.9(4) . 1_655
O28 W6 O32 76.0(3) . 1_655
O35 W6 O32 87.7(3) 1_655 1_655
O33 W6 O32 74.7(3) . 1_655
O17 W6 O32 85.1(3) 1_655 1_655
O45 W7 O44 101.2(5) . .
O45 W7 O21 99.5(4) . 1_655
O44 W7 O21 93.3(4) . 1_655
O45 W7 O39 98.6(4) . .
O44 W7 O39 87.8(3) . .
O21 W7 O39 161.3(3) 1_655 .
O45 W7 O42 93.1(5) . .
O44 W7 O42 165.1(4) . .
O21 W7 O42 88.1(4) 1_655 .
O39 W7 O42 86.2(4) . .
O45 W7 O31 166.3(4) . 1_655
O44 W7 O31 91.6(3) . 1_655
O21 W7 O31 74.9(3) 1_655 1_655
O39 W7 O31 86.4(3) . 1_655
O42 W7 O31 74.4(3) . 1_655
O43 W8 O36 101.8(4) . 1_655
O43 W8 O38 96.6(4) . .
O36 W8 O38 161.4(3) 1_655 .
O43 W8 O20 100.2(4) . .
O36 W8 O20 85.8(4) 1_655 .
O38 W8 O20 88.5(4) . .
O43 W8 O33 96.6(4) . .
O36 W8 O33 88.9(4) 1_655 .
O38 W8 O33 91.6(4) . .
O20 W8 O33 163.1(3) . .
O43 W8 O32 166.7(4) . 1_655
O36 W8 O32 88.4(3) 1_655 1_655
O38 W8 O32 73.8(3) . 1_655
O20 W8 O32 88.9(3) . 1_655
O33 W8 O32 74.9(3) . 1_655
O43 W8 Na54 64.5(6) . 3_665
O36 W8 Na54 165.3(5) 1_655 3_665
O38 W8 Na54 33.1(5) . 3_665
O20 W8 Na54 101.4(6) . 3_665
O33 W8 Na54 87.6(6) . 3_665
O32 W8 Na54 104.4(5) 1_655 3_665
O24 W9 O42 99.7(5) . .
O24 W9 O20 101.2(4) . .
O42 W9 O20 89.6(4) . .
O24 W9 O34 99.2(5) . .
O42 W9 O34 161.0(4) . .
O20 W9 O34 84.9(4) . .
O24 W9 O25 97.5(4) . .
O42 W9 O25 92.6(4) . .
O20 W9 O25 160.6(3) . .
O34 W9 O25 86.8(4) . .
O24 W9 O31 169.6(4) . 1_655
O42 W9 O31 75.3(4) . 1_655
O20 W9 O31 88.0(3) . 1_655
O34 W9 O31 86.3(3) . 1_655
O25 W9 O31 74.0(3) . 1_655
O34 W9A O24 117.0(14) . .
O34 W9A O25 96.9(10) . .
O24 W9A O25 102.8(7) . .
O34 W9A O20 89.3(6) . .
O24 W9A O20 100.2(7) . .
O25 W9A O20 150.1(11) . .
O34 W9A O42 151.7(9) . .
O24 W9A O42 90.1(9) . .
O25 W9A O42 83.5(7) . .
O20 W9A O42 77.6(9) . .
O34 W9A O31 87.5(5) . 1_655
O24 W9A O31 155.4(13) . 1_655
O25 W9A O31 70.5(5) . 1_655
O20 W9A O31 80.7(7) . 1_655
O42 W9A O31 65.9(6) . 1_655
O32 Zn10 O19 113.9(3) . 3
O32 Zn10 O29 106.1(3) . .
O19 Zn10 O29 114.6(3) 3 .
O32 Zn10 O31 106.5(3) . .
O19 Zn10 O31 109.1(3) 3 .
O29 Zn10 O31 106.0(3) . .
O16 Zn11 O18 97.2(3) 3_655 .
O16 Zn11 O19 92.5(3) 3_655 .
O18 Zn11 O19 165.2(3) . .
O16 Zn11 O19 165.4(3) 3_655 3
O18 Zn11 O19 92.8(3) . 3
O19 Zn11 O19 79.8(3) . 3
O16 Zn11 O35 88.6(3) 3_655 3
O18 Zn11 O35 96.0(3) . 3
O19 Zn11 O35 95.4(3) . 3
O19 Zn11 O35 79.9(3) 3 3
O16 Zn11 O27 95.8(3) 3_655 .
O18 Zn11 O27 87.2(3) . .
O19 Zn11 O27 80.8(3) . .
O19 Zn11 O27 95.2(3) 3 .
O35 Zn11 O27 174.3(3) 3 .
O16 Zn11 Bi12 89.6(2) 3_655 .
O18 Zn11 Bi12 130.5(2) . .
O19 Zn11 Bi12 38.1(2) . .
O19 Zn11 Bi12 91.8(2) 3 .
O35 Zn11 Bi12 133.3(2) 3 .
O27 Zn11 Bi12 43.3(2) . .
O16 Zn11 Bi12 131.2(2) 3_655 3
O18 Zn11 Bi12 90.3(2) . 3
O19 Zn11 Bi12 91.6(2) . 3
O19 Zn11 Bi12 37.9(2) 3 3
O35 Zn11 Bi12 42.6(2) 3 3
O27 Zn11 Bi12 132.9(2) . 3
Bi12 Zn11 Bi12 120.75(4) . 3
O47 Bi12 O19 176.1(6) . .
O47 Bi12 O23 95.6(6) . .
O19 Bi12 O23 88.2(3) . .
O47 Bi12 O44 91.6(5) . 3_655
O19 Bi12 O44 87.5(3) . 3_655
O23 Bi12 O44 89.2(3) . 3_655
O47 Bi12 O35 101.7(5) . .
O19 Bi12 O35 79.0(3) . .
O23 Bi12 O35 91.7(3) . .
O44 Bi12 O35 166.5(3) 3_655 .
O47 Bi12 O27 96.0(6) . .
O19 Bi12 O27 80.3(3) . .
O23 Bi12 O27 168.3(3) . .
O44 Bi12 O27 91.7(3) 3_655 .
O35 Bi12 O27 84.8(3) . .
O47 Bi12 Zn11 137.3(5) . .
O19 Bi12 Zn11 38.9(2) . .
O23 Bi12 Zn11 126.7(2) . .
O44 Bi12 Zn11 83.7(2) 3_655 .
O35 Bi12 Zn11 84.91(18) . .
O27 Bi12 Zn11 42.03(19) . .
O47 Bi12 Zn11 142.3(5) . 3
O19 Bi12 Zn11 38.9(2) . 3
O23 Bi12 Zn11 84.6(2) . 3
O44 Bi12 Zn11 126.0(2) 3_655 3
O35 Bi12 Zn11 40.75(19) . 3
O27 Bi12 Zn11 85.47(19) . 3
Zn11 Bi12 Zn11 59.25(4) . 3
O47 Bi12 Na7B 44.3(8) . 1_554
O19 Bi12 Na7B 133.1(6) . 1_554
O23 Bi12 Na7B 113.6(6) . 1_554
O44 Bi12 Na7B 53.9(6) 3_655 1_554
O35 Bi12 Na7B 136.9(6) . 1_554
O27 Bi12 Na7B 76.0(6) . 1_554
Zn11 Bi12 Na7B 104.1(6) . 1_554
Zn11 Bi12 Na7B 161.4(6) 3 1_554
W2 O13 Na59 128.7(4) . 2_545
W2 O14 W1 111.3(4) . .
W5 O15 W2 151.4(5) . .
W4 O16 Zn11 142.4(4) . 3_655
W1 O17 W6 156.4(4) . 1_455
W2 O18 Zn11 140.1(4) . .
Zn10 O19 Bi12 122.2(4) 3 .
Zn10 O19 Zn11 112.6(4) 3 .
Bi12 O19 Zn11 103.0(3) . .
Zn10 O19 Zn11 113.0(4) 3 3
Bi12 O19 Zn11 103.3(3) . 3
Zn11 O19 Zn11 100.2(3) . 3
W9 O20 W8 152.6(5) . .
W9 O20 W9A 10.0(5) . .
W8 O20 W9A 145.7(7) . .
W9 O20 Na75 104.0(8) . .
W8 O20 Na75 102.4(7) . .
W9A O20 Na75 111.9(9) . .
W7 O21 W5 112.1(4) 1_455 .
W5 O23 Bi12 139.2(4) 3 .
W9A O24 W9 11.8(7) . .
W9A O25 W9 10.8(6) . .
W9A O25 W5 118.5(6) . 1_655
W9 O25 W5 113.8(4) . 1_655
W4 O26 Na58 135.0(8) . 3_665
W1 O27 Zn11 137.8(4) . .
W1 O27 Bi12 122.6(4) . .
Zn11 O27 Bi12 94.7(3) . .
W6 O28 W4 112.0(4) . .
W6 O28 Na49 125.5(4) . 3_665
W4 O28 Na49 118.5(3) . 3_665
Zn10 O29 W2 117.3(3) . .
Zn10 O29 W1 118.6(3) . .
W2 O29 W1 99.0(3) . .
Zn10 O29 W3 122.2(3) . .
W2 O29 W3 98.3(3) . .
W1 O29 W3 96.7(3) . .
W3 O30 W2 113.5(4) . .
W3 O30 Na58 118.1(8) . 2_545
W2 O30 Na58 126.9(8) . 2_545
Zn10 O31 W7 118.7(4) . 1_455
Zn10 O31 W5 116.6(4) . .
W7 O31 W5 98.8(3) 1_455 .
Zn10 O31 W9 123.0(4) . 1_455
W7 O31 W9 96.5(3) 1_455 1_455
W5 O31 W9 98.4(3) . 1_455
Zn10 O31 W9A 119.2(5) . 1_455
W7 O31 W9A 104.2(6) 1_455 1_455
W5 O31 W9A 95.1(5) . 1_455
W9 O31 W9A 7.9(4) 1_455 1_455
Zn10 O32 W4 116.3(4) . 1_455
Zn10 O32 W6 121.5(4) . 1_455
W4 O32 W6 98.2(3) 1_455 1_455
Zn10 O32 W8 120.5(4) . 1_455
W4 O32 W8 99.2(3) 1_455 1_455
W6 O32 W8 96.4(3) 1_455 1_455
W8 O33 W6 113.9(4) . .
W9A O34 W3 160.0(8) . 1_655
W9A O34 W9 7.1(6) . .
W3 O34 W9 154.4(5) 1_655 .
W6 O35 Zn11 135.3(4) 1_455 3
W6 O35 Bi12 125.7(4) 1_455 .
Zn11 O35 Bi12 96.7(3) 3 .
W8 O36 W3 153.3(5) 1_455 .
W1 O37 Na7B 118.0(8) . 1_554
W8 O38 W4 113.8(4) . .
W8 O38 Na54 120.6(9) . 3_665
W4 O38 Na54 122.9(9) . 3_665
W8 O38 Na75 105.7(8) . .
W4 O38 Na75 102.7(8) . .
Na54 O38 Na75 79.0(12) 3_665 .
W4 O39 W7 150.4(4) . .
W4 O39 Na7A 108.3(8) . .
W7 O39 Na7A 101.2(8) . .
W3 O41 W1 113.0(4) . .
W9 O42 W7 113.7(4) . .
W9 O42 W9A 2.7(3) . .
W7 O42 W9A 115.5(5) . .
W9 O42 Na75 103.9(9) . .
W7 O42 Na75 105.5(7) . .
W9A O42 Na75 105.0(9) . .
W7 O44 Bi12 136.1(5) . 3_655
W7 O44 Na7B 121.3(8) . 3_656
Bi12 O44 Na7B 85.3(8) 3_655 3_656
W7 O44 Na76 103.5(9) . 3_656
Bi12 O44 Na76 112.9(10) 3_655 3_656
Na7B O44 Na76 29.8(12) 3_656 3_656
W7 O45 Na7B 125.4(9) . 1_554
W3 O46 Na63 143.9(6) . 2_545
Bi12 O47 Na7B 100.6(11) . 1_554
O52 Na48 O68 170.9(9) . 2
O52A Na48 O68 165.4(10) . 2
O52 Na48 O50 90.8(7) . .
O52A Na48 O50 102.5(10) . .
O68 Na48 O50 90.4(3) 2 .
O52 Na48 O53 84.5(10) . .
O68 Na48 O53 86.5(10) 2 .
O50 Na48 O53 89.4(5) . .
O52 Na48 O70 98.4(6) . 1_455
O52A Na48 O70 89.6(10) . 1_455
O68 Na48 O70 78.7(3) 2 1_455
O50 Na48 O70 165.3(4) . 1_455
O53 Na48 O70 80.2(5) . 1_455
O52 Na48 O67 99.5(10) . 1_455
O52A Na48 O67 83.5(9) . 1_455
O68 Na48 O67 89.6(3) 2 1_455
O50 Na48 O67 90.5(3) . 1_455
O53 Na48 O67 176.0(10) . 1_455
O70 Na48 O67 99.2(4) 1_455 1_455
O52A Na48 O53A 81.1(12) . .
O68 Na48 O53A 107.3(11) 2 .
O50 Na48 O53A 84.5(10) . .
O70 Na48 O53A 89.3(11) 1_455 .
O67 Na48 O53A 162.4(12) 1_455 .
O52 Na48 Na49 99.2(5) . .
O52A Na48 Na49 95.9(9) . .
O68 Na48 Na49 88.1(3) 2 .
O50 Na48 Na49 45.8(2) . .
O53 Na48 Na49 134.8(5) . .
O70 Na48 Na49 142.1(3) 1_455 .
O67 Na48 Na49 44.8(2) 1_455 .
O53A Na48 Na49 128.7(10) . .
O52 Na48 Na63 127.9(6) . 2_545
O52A Na48 Na63 130.1(9) . 2_545
O68 Na48 Na63 44.5(2) 2 2_545
O50 Na48 Na63 118.9(3) . 2_545
O53 Na48 Na63 56.7(8) . 2_545
O70 Na48 Na63 46.5(3) 1_455 2_545
O67 Na48 Na63 120.1(3) 1_455 2_545
O53A Na48 Na63 76.7(12) . 2_545
Na49 Na48 Na63 132.5(2) . 2_545
O52 Na48 Na54 24.8(11) . .
O52A Na48 Na54 44.2(10) . .
O68 Na48 Na54 149.5(5) 2 .
O50 Na48 Na54 71.5(5) . .
O53 Na48 Na54 69.6(9) . .
O70 Na48 Na54 113.7(6) 1_455 .
O67 Na48 Na54 114.1(4) 1_455 .
O53A Na48 Na54 48.3(12) . .
Na49 Na48 Na54 95.6(4) . .
Na63 Na48 Na54 124.1(4) 2_545 .
O69 Na49 O67 100.5(3) 1_455 1_455
O69 Na49 O51A 76.5(9) 1_455 .
O67 Na49 O51A 172.0(9) 1_455 .
O69 Na49 O51 83.1(5) 1_455 .
O67 Na49 O51 172.8(9) 1_455 .
O69 Na49 O50 167.7(4) 1_455 .
O67 Na49 O50 91.3(3) 1_455 .
O51A Na49 O50 92.2(9) . .
O51 Na49 O50 84.8(5) . .
O69 Na49 O60 80.6(3) 1_455 2
O67 Na49 O60 94.2(3) 1_455 2
O51A Na49 O60 92.6(8) . 2
O51 Na49 O60 80.1(8) . 2
O50 Na49 O60 95.2(3) . 2
O69 Na49 O28 96.3(3) 1_455 3_665
O67 Na49 O28 83.1(3) 1_455 3_665
O51A Na49 O28 89.9(8) . 3_665
O51 Na49 O28 102.9(9) . 3_665
O50 Na49 O28 88.5(3) . 3_665
O60 Na49 O28 175.5(3) 2 3_665
O69 Na49 Na59 50.2(3) 1_455 2
O67 Na49 Na59 130.2(3) 1_455 2
O51A Na49 Na59 53.3(8) . 2
O51 Na49 Na59 48.1(5) . 2
O50 Na49 Na59 118.8(3) . 2
O60 Na49 Na59 48.0(2) 2 2
O28 Na49 Na59 131.9(3) 3_665 2
O69 Na49 Na48 146.4(3) 1_455 .
O67 Na49 Na48 46.3(2) 1_455 .
O51A Na49 Na48 137.1(8) . .
O51 Na49 Na48 129.2(5) . .
O50 Na49 Na48 45.1(2) . .
O60 Na49 Na48 94.8(3) 2 .
O28 Na49 Na48 85.9(2) 3_665 .
Na59 Na49 Na48 141.8(2) 2 .
Na48 O50 Na49 89.1(3) . .
Na59 O51 Na49 83.4(5) 2 .
Na54 O52 Na48 121(2) . .
Na48 O53 Na63 80.3(8) . 2_545
Na49 O51A Na59 78.5(10) . 2
Na48 O52A Na54 93.6(16) . .
Na48 O53A Na54 87.2(15) . .
O55 Na54 O57 87.0(19) . .
O52 Na54 O57 140(2) . .
O55A Na54 O57 56(4) . .
O55 Na54 O38 167(2) . 3_665
O52 Na54 O38 90.2(13) . 3_665
O55A Na54 O38 157(4) . 3_665
O57 Na54 O38 101.5(13) . 3_665
O57 Na54 O52A 147(2) . .
O38 Na54 O52A 82.5(12) 3_665 .
O57 Na54 O53A 84.0(13) . .
O38 Na54 O53A 147.3(19) 3_665 .
O52A Na54 O53A 76.3(15) . .
O55 Na54 O56 54.7(16) . 3_665
O52 Na54 O56 99.6(15) . 3_665
O55A Na54 O56 86(4) . 3_665
O57 Na54 O56 110.8(16) . 3_665
O38 Na54 O56 112.2(16) 3_665 3_665
O52A Na54 O56 97.5(14) . 3_665
O53A Na54 O56 95.1(14) . 3_665
O55 Na54 Na75 118(2) . 3_665
O52 Na54 Na75 146.6(16) . 3_665
O55A Na54 Na75 111(4) . 3_665
O57 Na54 Na75 64.6(12) . 3_665
O38 Na54 Na75 58.1(9) 3_665 3_665
O52A Na54 Na75 137.5(14) . 3_665
O53A Na54 Na75 146.0(14) . 3_665
O56 Na54 Na75 84.8(13) 3_665 3_665
O55 Na54 Na48 83.1(18) . .
O52 Na54 Na48 33.9(12) . .
O55A Na54 Na48 78(4) . .
O57 Na54 Na48 106.0(14) . .
O38 Na54 Na48 104.0(11) 3_665 .
O52A Na54 Na48 42.3(11) . .
O53A Na54 Na48 44.4(10) . .
O56 Na54 Na48 120.5(11) 3_665 .
Na75 Na54 Na48 154.4(11) 3_665 .
O55 Na54 W8 141(2) . 3_665
O52 Na54 W8 80.2(12) . 3_665
O55A Na54 W8 175(4) . 3_665
O57 Na54 W8 124.2(12) . 3_665
O38 Na54 W8 26.4(4) 3_665 3_665
O52A Na54 W8 70.9(10) . 3_665
O53A Na54 W8 147.2(15) . 3_665
O56 Na54 W8 89.8(12) 3_665 3_665
Na75 Na54 W8 66.7(8) 3_665 3_665
Na48 Na54 W8 106.2(8) . 3_665
O55 Na54 Na7A 117(2) . 3_665
O52 Na54 Na7A 152.7(15) . 3_665
O55A Na54 Na7A 104(4) . 3_665
O57 Na54 Na7A 54.3(12) . 3_665
O38 Na54 Na7A 62.4(10) 3_665 3_665
O52A Na54 Na7A 144.5(14) . 3_665
O53A Na54 Na7A 137.1(14) . 3_665
O56 Na54 Na7A 91.4(14) 3_665 3_665
Na75 Na54 Na7A 10.6(7) 3_665 3_665
Na48 Na54 Na7A 148.0(12) . 3_665
W8 Na54 Na7A 74.9(9) 3_665 3_665
Na58 O57 Na54 130.8(15) . .
Na58 O57 Na7A 75.9(14) . 3_665
Na54 O57 Na7A 89.5(14) . 3_665
O57 Na58 O74 93.6(17) . .
O57 Na58 O65 147.6(16) . .
O74 Na58 O65 74.0(15) . .
O57 Na58 O26 87.8(13) . 3_665
O74 Na58 O26 130.9(14) . 3_665
O65 Na58 O26 79.0(11) . 3_665
O57 Na58 O30 92.5(14) . 2
O74 Na58 O30 132.5(14) . 2
O65 Na58 O30 118.1(14) . 2
O26 Na58 O30 96.3(11) 3_665 2
O57 Na58 O73 115.2(15) . .
O74 Na58 O73 57.8(12) . .
O65 Na58 O73 83.8(13) . .
O26 Na58 O73 156.0(15) 3_665 .
O30 Na58 O73 77.2(9) 2 .
O57 Na58 Na7A 66.7(12) . 3_665
O74 Na58 Na7A 50.0(13) . 3_665
O65 Na58 Na7A 83.0(13) . 3_665
O26 Na58 Na7A 87.0(11) 3_665 3_665
O30 Na58 Na7A 158.9(16) 2 3_665
O73 Na58 Na7A 107.5(13) . 3_665
O57 Na58 Na75 59.7(10) . 3_665
O74 Na58 Na75 59.5(12) . 3_665
O65 Na58 Na75 88.7(12) . 3_665
O26 Na58 Na75 80.0(9) 3_665 3_665
O30 Na58 Na75 151.9(15) 2 3_665
O73 Na58 Na75 116.4(12) . 3_665
Na7A Na58 Na75 10.0(8) 3_665 3_665
O57 Na58 W3 117.2(14) . 2
O74 Na58 W3 132.1(14) . 2
O65 Na58 W3 92.2(11) . 2
O26 Na58 W3 88.5(8) 3_665 2
O30 Na58 W3 26.1(4) 2 2
O73 Na58 W3 75.5(8) . 2
Na7A Na58 W3 174.0(12) 3_665 2
Na75 Na58 W3 168.1(10) 3_665 2
O57 Na58 Na54 25.9(9) . .
O74 Na58 Na54 105.9(15) . .
O65 Na58 Na54 128.6(11) . .
O26 Na58 Na54 62.5(8) 3_665 .
O30 Na58 Na54 99.7(12) 2 .
O73 Na58 Na54 141.0(12) . .
Na7A Na58 Na54 63.4(11) 3_665 .
Na75 Na58 Na54 53.8(9) 3_665 .
W3 Na58 Na54 117.8(10) 2 .
O13 Na59 O51 87.5(5) 2 2_545
O13 Na59 O60 168.1(4) 2 .
O51 Na59 O60 81.2(5) 2_545 .
O13 Na59 O62 91.2(6) 2 .
O51 Na59 O62 161.4(10) 2_545 .
O60 Na59 O62 98.4(6) . .
O13 Na59 O69 95.3(3) 2 2_645
O51 Na59 O69 81.4(9) 2_545 2_645
O60 Na59 O69 79.5(3) . 2_645
O62 Na59 O69 80.2(6) . 2_645
O13 Na59 O61 101.7(6) 2 .
O51 Na59 O61 82.4(10) 2_545 .
O60 Na59 O61 80.5(6) . .
O62 Na59 O61 116.0(8) . .
O69 Na59 O61 155.9(6) 2_645 .
O13 Na59 O61A 87.2(9) 2 .
O51 Na59 O61A 68.1(12) 2_545 .
O60 Na59 O61A 91.9(9) . .
O62 Na59 O61A 130.4(10) . .
O69 Na59 O61A 149.3(9) 2_645 .
O61 Na59 O61A 19.8(9) . .
O13 Na59 O51A 79.2(9) 2 2_545
O60 Na59 O51A 89.0(9) . 2_545
O62 Na59 O51A 149.0(9) . 2_545
O69 Na59 O51A 71.6(7) 2_645 2_545
O61 Na59 O51A 94.9(9) . 2_545
O61A Na59 O51A 79.0(11) . 2_545
O13 Na59 Na49 119.9(3) 2 2_545
O51 Na59 Na49 48.5(5) 2_545 2_545
O60 Na59 Na49 49.1(2) . 2_545
O62 Na59 Na49 118.0(5) . 2_545
O69 Na59 Na49 47.6(2) 2_645 2_545
O61 Na59 Na49 108.5(5) . 2_545
O61A Na59 Na49 105.3(8) . 2_545
O51A Na59 Na49 48.2(8) 2_545 2_545
O13 Na59 W2 21.5(2) 2 2
O51 Na59 W2 82.5(6) 2_545 2
O60 Na59 W2 150.6(3) . 2
O62 Na59 W2 89.4(6) . 2
O69 Na59 W2 73.9(2) 2_645 2
O61 Na59 W2 121.4(6) . 2
O61A Na59 W2 104.6(9) . 2
O51A Na59 W2 70.9(9) 2_545 2
Na49 Na59 W2 102.35(17) 2_545 2
O13 Na59 Na7A 121.2(6) 2 .
O51 Na59 Na7A 148.9(9) 2_545 .
O60 Na59 Na7A 70.7(6) . .
O62 Na59 Na7A 42.2(9) . .
O69 Na59 Na7A 105.5(7) 2_645 .
O61 Na59 Na7A 80.1(8) . .
O61A Na59 Na7A 99.0(11) . .
O51A Na59 Na7A 159.6(11) 2_545 .
Na49 Na59 Na7A 114.5(6) 2_545 .
W2 Na59 Na7A 128.6(6) 2 .
Na59 O60 Na49 83.0(3) . 2_545
O61A O61 O61B 65(4) . .
O61A O61 Na59 81(3) . .
O61B O61 Na59 145(3) . .
O61 O61A O61B 77(4) . .
O61 O61A Na59 80(3) . .
O61B O61A Na59 156(4) . .
O61A O61B O61 38(2) . .
Na59 O62 Na75 116.1(14) . .
Na59 O62 Na7A 102.9(12) . .
Na75 O62 Na7A 14.4(10) . .
O66B Na63 O66 35.0(11) . .
O66B Na63 O46 102.0(11) . 2
O66 Na63 O46 79.5(5) . 2
O66B Na63 O68 83.8(10) . 1_565
O66 Na63 O68 86.3(5) . 1_565
O46 Na63 O68 143.7(6) 2 1_565
O66B Na63 O64 121.4(12) . .
O66 Na63 O64 152.7(7) . .
O46 Na63 O64 99.5(5) 2 .
O68 Na63 O64 107.9(5) 1_565 .
O66B Na63 O70 155.0(11) . 2_655
O66 Na63 O70 127.6(6) . 2_655
O46 Na63 O70 86.7(4) 2 2_655
O68 Na63 O70 75.7(4) 1_565 2_655
O64 Na63 O70 79.2(5) . 2_655
O66B Na63 Na76 48.9(13) . 1_564
O66 Na63 Na76 82.6(10) . 1_564
O46 Na63 Na76 139.0(9) 2 1_564
O68 Na63 Na76 70.4(9) 1_565 1_564
O64 Na63 Na76 80.6(10) . 1_564
O70 Na63 Na76 132.5(9) 2_655 1_564
O66B Na63 O53 92.3(12) . 2
O66 Na63 O53 59.3(7) . 2
O46 Na63 O53 69.4(6) 2 2
O68 Na63 O53 74.5(5) 1_565 2
O64 Na63 O53 146.2(7) . 2
O70 Na63 O53 68.6(6) 2_655 2
Na76 Na63 O53 129.1(11) 1_564 2
O66B Na63 O65 67.2(11) . .
O66 Na63 O65 86.8(6) . .
O46 Na63 O65 75.6(5) 2 .
O68 Na63 O65 137.1(6) 1_565 .
O64 Na63 O65 66.7(6) . .
O70 Na63 O65 137.8(5) 2_655 .
Na76 Na63 O65 66.8(10) 1_564 .
O53 Na63 O65 134.5(5) 2 .
O66B Na63 Na48 111.1(11) . 2
O66 Na63 Na48 90.7(5) . 2
O46 Na63 Na48 103.1(4) 2 2
O68 Na63 Na48 43.4(3) 1_565 2
O64 Na63 Na48 115.8(5) . 2
O70 Na63 Na48 43.9(3) 2_655 2
Na76 Na63 Na48 113.8(9) 1_564 2
O53 Na63 Na48 43.0(4) 2 2
O65 Na63 Na48 177.4(4) . 2
O66B Na63 Na7B 43.4(12) . 1_564
O66 Na63 Na7B 73.2(7) . 1_564
O46 Na63 Na7B 143.9(6) 2 1_564
O68 Na63 Na7B 58.0(6) 1_565 1_564
O64 Na63 Na7B 94.2(6) . 1_564
O70 Na63 Na7B 128.8(6) 2_655 1_564
Na76 Na63 Na7B 15.8(10) 1_564 1_564
O53 Na63 Na7B 113.6(8) 2 1_564
O65 Na63 Na7B 79.6(7) . 1_564
Na48 Na63 Na7B 100.6(5) 2 1_564
Na58 O65 Na63 118.3(11) . .
O66B O66 Na63 65.7(18) . .
O66 O66B Na63 79.3(19) . .
O66 O66B Na76 155(3) . 1_564
Na63 O66B Na76 83.3(18) . 1_564
O66 O66B Na7B 142(2) . 1_564
Na63 O66B Na7B 105.7(16) . 1_564
Na76 O66B Na7B 30.4(15) 1_564 1_564
Na49 O67 Na48 88.9(3) 1_655 1_655
Na48 O68 Na63 92.1(4) 2_545 1_545
Na49 O69 Na59 82.2(3) 1_655 2_655
Na48 O70 Na63 89.6(4) 1_655 2_645
O72 O72A O74 112(6) . .
O72 O72A Na7A 176(7) . 3_665
O74 O72A Na7A 72(4) . 3_665
O72A O74 Na58 134(3) . .
O72A O74 Na7A 68(4) . 3_665
Na58 O74 Na7A 88.8(15) . 3_665
Na7A Na75 O62 104(5) . .
Na7A Na75 O38 120(4) . .
O62 Na75 O38 135.0(17) . .
Na7A Na75 O20 137(5) . .
O62 Na75 O20 90.4(11) . .
O38 Na75 O20 53.7(7) . .
Na7A Na75 O42 89(5) . .
O62 Na75 O42 81.1(10) . .
O38 Na75 O42 93.7(10) . .
O20 Na75 O42 53.0(6) . .
Na7A Na75 Na54 112(5) . 3_665
O62 Na75 Na54 125.0(15) . 3_665
O38 Na75 Na54 42.9(7) . 3_665
O20 Na75 Na54 89.3(11) . 3_665
O42 Na75 Na54 136.5(12) . 3_665
Na7A Na75 Na58 48(4) . 3_665
O62 Na75 Na58 144.9(15) . 3_665
O38 Na75 Na58 77.6(8) . 3_665
O20 Na75 Na58 124.4(10) . 3_665
O42 Na75 Na58 114.7(12) . 3_665
Na54 Na75 Na58 65.9(10) 3_665 3_665
Na75 Na7A O72A 162(6) . 3_665
Na75 Na7A O74 157(5) . 3_665
O72A Na7A O74 40(2) 3_665 3_665
Na75 Na7A O62 61(4) . .
O72A Na7A O62 105(2) 3_665 .
O74 Na7A O62 127.4(17) 3_665 .
Na75 Na7A O57 93(4) . 3_665
O72A Na7A O57 105(2) 3_665 3_665
O74 Na7A O57 65.3(13) 3_665 3_665
O62 Na7A O57 125.7(16) . 3_665
Na75 Na7A O39 84(4) . .
O72A Na7A O39 95(2) 3_665 .
O74 Na7A O39 101.5(16) 3_665 .
O62 Na7A O39 124.0(16) . .
O57 Na7A O39 96.4(13) 3_665 .
Na75 Na7A Na58 122(5) . 3_665
O72A Na7A Na58 75(2) 3_665 3_665
O74 Na7A Na58 41.2(10) 3_665 3_665
O62 Na7A Na58 157.9(16) . 3_665
O57 Na7A Na58 37.4(10) 3_665 3_665
O39 Na7A Na58 77.4(11) . 3_665
Na75 Na7A Na54 57(4) . 3_665
O72A Na7A Na54 141(2) 3_665 3_665
O74 Na7A Na54 101.3(15) 3_665 3_665
O62 Na7A Na54 106.7(14) . 3_665
O57 Na7A Na54 36.2(8) 3_665 3_665
O39 Na7A Na54 85.4(10) . 3_665
Na58 Na7A Na54 66.6(11) 3_665 3_665
Na75 Na7A Na59 94(4) . .
O72A Na7A Na59 71(2) 3_665 .
O74 Na7A Na59 101.3(13) 3_665 .
O62 Na7A Na59 34.8(6) . .
O57 Na7A Na59 142.3(13) 3_665 .
O39 Na7A Na59 121.1(12) . .
Na58 Na7A Na59 142.4(14) 3_665 .
Na54 Na7A Na59 140.3(13) 3_665 .
Na7B Na76 O66B 102(3) . 1_546
Na7B Na76 Na7B 87(2) . 3_657
O66B Na76 Na7B 151(2) 1_546 3_657
Na7B Na76 Na76 56(2) . 3_657
O66B Na76 Na76 146(3) 1_546 3_657
Na7B Na76 Na76 31.3(13) 3_657 3_657
Na7B Na76 Na63 132(3) . 1_546
O66B Na76 Na63 47.8(13) 1_546 1_546
Na7B Na76 Na63 139(2) 3_657 1_546
Na76 Na76 Na63 166(2) 3_657 1_546
Na7B Na76 O44 65(2) . 3_656
O66B Na76 O44 69.5(15) 1_546 3_656
Na7B Na76 O44 89.9(14) 3_657 3_656
Na76 Na76 O44 77.2(16) 3_657 3_656
Na63 Na76 O44 115.8(14) 1_546 3_656
Na76 Na7B Na76 93(2) . 3_657
Na76 Na7B O47 157(3) . 1_556
Na76 Na7B O47 88.3(17) 3_657 1_556
Na76 Na7B O45 107(2) . 1_556
Na76 Na7B O45 79.5(14) 3_657 1_556
O47 Na7B O45 96.2(13) 1_556 1_556
Na76 Na7B O44 85(2) . 3_656
Na76 Na7B O44 91.7(15) 3_657 3_656
O47 Na7B O44 71.4(10) 1_556 3_656
O45 Na7B O44 165.1(16) 1_556 3_656
Na76 Na7B Na7B 60(2) . 3_657
Na76 Na7B Na7B 33.1(15) 3_657 3_657
O47 Na7B Na7B 118(2) 1_556 3_657
O45 Na7B Na7B 90.1(16) 1_556 3_657
O44 Na7B Na7B 88.9(16) 3_656 3_657
Na76 Na7B O37 115(2) . 1_556
Na76 Na7B O37 144.7(19) 3_657 1_556
O47 Na7B O37 74.8(10) 1_556 1_556
O45 Na7B O37 72.0(9) 1_556 1_556
O44 Na7B O37 111.1(12) 3_656 1_556
Na7B Na7B O37 159(2) 3_657 1_556
Na76 Na7B O66B 48(2) . 1_546
Na76 Na7B O66B 134(2) 3_657 1_546
O47 Na7B O66B 117.4(15) 1_556 1_546
O45 Na7B O66B 129.3(16) 1_556 1_546
O44 Na7B O66B 65.2(11) 3_656 1_546
Na7B Na7B O66B 103.7(19) 3_657 1_546
O37 Na7B O66B 81.1(12) 1_556 1_546
Na76 Na7B Bi12 123(2) . 1_556
Na76 Na7B Bi12 103.6(15) 3_657 1_556
O47 Na7B Bi12 35.1(6) 1_556 1_556
O45 Na7B Bi12 129.6(13) 1_556 1_556
O44 Na7B Bi12 40.8(5) 3_656 1_556
Na7B Na7B Bi12 120.0(19) 3_657 1_556
O37 Na7B Bi12 80.1(8) 1_556 1_556
O66B Na7B Bi12 84.7(11) 1_546 1_556
Na76 Na7B Na63 32.0(18) . 1_546
Na76 Na7B Na63 124.0(17) 3_657 1_546
O47 Na7B Na63 145.0(13) 1_556 1_546
O45 Na7B Na63 102.2(11) 1_556 1_546
O44 Na7B Na63 92.7(9) 3_656 1_546
Na7B Na7B Na63 91.3(16) 3_657 1_546
O37 Na7B Na63 82.9(9) 1_556 1_546
O66B Na7B Na63 30.9(9) 1_546 1_546
Bi12 Na7B Na63 115.2(9) 1_556 1_546

loop_
_geom_bond_atom_site_label_1
_geom_bond_atom_site_label_2
_geom_bond_distance
_geom_bond_site_symmetry_2
W1 O37 1.745(8) .
W1 O17 1.856(8) .
W1 O27 1.887(7) .
W1 O14 1.984(8) .
W1 O41 1.988(8) .
W1 O29 2.147(7) .
W2 O13 1.736(8) .
W2 O18 1.766(7) .
W2 O14 1.955(7) .
W2 O15 1.958(7) .
W2 O30 2.095(8) .
W2 O29 2.130(7) .
W2 Na59 3.704(5) 2_545
W3 O46 1.717(8) .
W3 O30 1.857(8) .
W3 O34 1.919(8) 1_455
W3 O41 1.944(8) .
W3 O36 1.953(8) .
W3 O29 2.240(7) .
W3 Na58 3.72(3) 2_545
W4 O26 1.746(8) .
W4 O16 1.789(8) .
W4 O39 1.886(8) .
W4 O38 2.058(8) .
W4 O28 2.064(7) .
W4 O32 2.127(8) 1_655
W5 O40 1.730(8) .
W5 O23 1.834(8) 3
W5 O15 1.874(8) .
W5 O25 2.011(9) 1_455
W5 O21 2.012(9) .
W5 O31 2.155(7) .
W6 O22 1.749(8) .
W6 O28 1.858(8) .
W6 O35 1.891(7) 1_655
W6 O33 1.985(8) .
W6 O17 2.016(8) 1_655
W6 O32 2.177(7) 1_655
W7 O45 1.733(9) .
W7 O44 1.827(8) .
W7 O21 1.929(8) 1_655
W7 O39 1.968(8) .
W7 O42 2.001(10) .
W7 O31 2.152(8) 1_655
W8 O43 1.746(8) .
W8 O36 1.893(8) 1_655
W8 O38 1.894(9) .
W8 O20 1.914(8) .
W8 O33 1.924(8) .
W8 O32 2.220(7) 1_655
W8 Na54 3.67(2) 3_665
W9 O24 1.742(9) .
W9 O42 1.886(11) .
W9 O20 1.901(8) .
W9 O34 1.925(10) .
W9 O25 1.932(9) .
W9 O31 2.210(8) 1_655
W9A O34 1.64(2) .
W9A O24 1.639(14) .
W9A O25 1.893(14) .
W9A O20 2.017(18) .
W9A O42 2.23(3) .
W9A O31 2.387(17) 1_655
Zn10 O32 1.936(7) .
Zn10 O19 1.939(8) 3
Zn10 O29 1.945(8) .
Zn10 O31 1.947(7) .
Zn11 O16 2.033(7) 3_655
Zn11 O18 2.044(7) .
Zn11 O19 2.105(8) .
Zn11 O19 2.116(7) 3
Zn11 O35 2.157(7) 3
Zn11 O27 2.195(7) .
Zn11 Bi12 3.2676(15) .
Zn11 Bi12 3.2821(14) 3
Bi12 O47 1.946(17) .
Bi12 O19 2.071(8) .
Bi12 O23 2.178(8) .
Bi12 O44 2.182(8) 3_655
Bi12 O35 2.237(7) .
Bi12 O27 2.248(8) .
Bi12 Zn11 3.2822(14) 3
Bi12 Na7B 3.33(3) 1_554
O13 Na59 2.361(9) 2_545
O16 Zn11 2.033(7) 3_655
O17 W6 2.016(8) 1_455
O19 Zn10 1.939(8) 3
O19 Zn11 2.116(7) 3
O20 Na75 2.98(4) .
O21 W7 1.929(8) 1_455
O23 W5 1.834(8) 3
O25 W5 2.011(9) 1_655
O26 Na58 2.40(3) 3_665
O28 Na49 2.495(9) 3_665
O30 Na58 2.47(3) 2_545
O31 W7 2.152(8) 1_455
O31 W9 2.210(8) 1_455
O31 W9A 2.387(17) 1_455
O32 W4 2.127(8) 1_455
O32 W6 2.177(7) 1_455
O32 W8 2.220(7) 1_455
O34 W3 1.919(8) 1_655
O35 W6 1.891(7) 1_455
O35 Zn11 2.157(7) 3
O36 W8 1.893(8) 1_455
O37 Na7B 2.80(4) 1_554
O38 Na54 2.33(2) 3_665
O38 Na75 2.90(4) .
O39 Na7A 3.01(4) .
O42 Na75 3.00(4) .
O44 Bi12 2.182(8) 3_655
O44 Na7B 2.70(4) 3_656
O44 Na76 2.97(4) 3_656
O45 Na7B 2.49(4) 1_554
O46 Na63 2.364(11) 2_545
O47 Na7B 2.36(4) 1_554
Na48 O52 2.277(18) .
Na48 O52A 2.35(4) .
Na48 O68 2.366(10) 2
Na48 O50 2.368(9) .
Na48 O53 2.381(17) .
Na48 O70 2.384(10) 1_455
Na48 O67 2.419(9) 1_455
Na48 O53A 2.45(3) .
Na48 Na49 3.345(7) .
Na48 Na63 3.441(11) 2_545
Na48 Na54 3.49(4) .
Na49 O69 2.358(10) 1_455
Na49 O67 2.357(10) 1_455
Na49 O51A 2.40(4) .
Na49 O51 2.39(2) .
Na49 O50 2.399(10) .
Na49 O60 2.407(9) 2
Na49 O28 2.495(9) 3_665
Na49 Na59 3.163(8) 2
O51 Na59 2.37(2) 2
O52 Na54 1.72(5) .
O53 Na63 2.92(3) 2_545
O51A Na59 2.59(3) 2
O52A Na54 2.44(5) .
O53A Na54 2.61(6) .
Na54 O55 1.58(3) .
Na54 O55A 1.93(13) .
Na54 O57 2.19(4) .
Na54 O38 2.33(2) 3_665
Na54 O56 2.64(4) 3_665
Na54 Na75 3.36(5) 3_665
Na54 W8 3.67(2) 3_665
Na54 Na7A 3.70(5) 3_665
O56 Na54 2.64(4) 3_665
O57 Na58 1.99(5) .
O57 Na7A 3.00(5) 3_665
Na58 O74 2.09(4) .
Na58 O65 2.14(4) .
Na58 O26 2.40(3) 3_665
Na58 O30 2.47(3) 2
Na58 O73 2.55(3) .
Na58 Na7A 3.17(5) 3_665
Na58 Na75 3.62(4) 3_665
Na58 W3 3.72(3) 2
Na59 O13 2.361(9) 2
Na59 O51 2.37(2) 2_545
Na59 O60 2.368(9) .
Na59 O62 2.44(2) .
Na59 O69 2.452(11) 2_645
Na59 O61 2.48(2) .
Na59 O61A 2.48(4) .
Na59 O51A 2.59(3) 2_545
Na59 Na49 3.163(8) 2_545
Na59 W2 3.704(5) 2
Na59 Na7A 4.17(4) .
O60 Na49 2.407(9) 2_545
O61 O61A 0.85(4) .
O61 O61B 1.34(6) .
O61A O61B 1.24(6) .
O62 Na75 2.60(4) .
O62 Na7A 2.87(5) .
Na63 O66B 2.15(4) .
Na63 O66 2.314(16) .
Na63 O46 2.364(11) 2
Na63 O68 2.412(10) 1_565
Na63 O64 2.49(2) .
Na63 O70 2.496(13) 2_655
Na63 Na76 2.87(4) 1_564
Na63 O53 2.92(3) 2
Na63 O65 2.97(2) .
Na63 Na48 3.441(11) 2
Na63 Na7B 4.02(4) 1_564
O66 O66B 1.35(4) .
O66B Na76 2.18(6) 1_564
O66B Na7B 2.87(5) 1_564
O67 Na49 2.357(10) 1_655
O67 Na48 2.419(9) 1_655
O68 Na48 2.366(10) 2_545
O68 Na63 2.412(10) 1_545
O69 Na49 2.358(10) 1_655
O69 Na59 2.452(11) 2_655
O70 Na48 2.384(10) 1_655
O70 Na63 2.496(13) 2_645
O72 O72A 0.95(9) .
O72A O74 1.64(8) .
O72A Na7A 2.37(12) 3_665
O74 Na7A 2.43(6) 3_665
Na75 Na7A 0.74(4) .
Na75 Na54 3.36(5) 3_665
Na75 Na58 3.62(4) 3_665
Na7A O72A 2.37(12) 3_665
Na7A O74 2.43(6) 3_665
Na7A O57 3.00(5) 3_665
Na7A Na58 3.17(5) 3_665
Na7A Na54 3.70(5) 3_665
Na76 Na7B 1.48(6) .
Na76 O66B 2.18(6) 1_546
Na76 Na7B 2.35(5) 3_657
Na76 Na76 2.85(8) 3_657
Na76 Na63 2.87(4) 1_546
Na76 O44 2.97(4) 3_656
Na7B Na76 2.35(5) 3_657
Na7B O47 2.36(4) 1_556
Na7B O45 2.49(4) 1_556
Na7B O44 2.70(4) 3_656
Na7B Na7B 2.71(7) 3_657
Na7B O37 2.80(4) 1_556
Na7B O66B 2.87(5) 1_546
Na7B Bi12 3.33(3) 1_556
Na7B Na63 4.02(4) 1_546

loop_
_geom_torsion_atom_site_label_1
_geom_torsion_atom_site_label_2
_geom_torsion_atom_site_label_3
_geom_torsion_atom_site_label_4
_geom_torsion
_geom_torsion_site_symmetry_1
_geom_torsion_site_symmetry_4
O18 W2 O13 Na59 -27.2(6) . 2_545
O14 W2 O13 Na59 -123.0(5) . 2_545
O15 W2 O13 Na59 68.7(6) . 2_545
O30 W2 O13 Na59 152.8(5) . 2_545
O29 W2 O13 Na59 177.5(8) . 2_545
O40 W5 O15 W2 125.1(10) . .
O23 W5 O15 W2 23.0(10) 3 .
O25 W5 O15 W2 -141.9(10) 1_455 .
O21 W5 O15 W2 -68.9(16) . .
O31 W5 O15 W2 -68.2(10) . .
O26 W4 O16 Zn11 148.2(7) . 3_655
O39 W4 O16 Zn11 -108.8(7) . 3_655
O38 W4 O16 Zn11 -5.7(16) . 3_655
O28 W4 O16 Zn11 54.0(7) . 3_655
O32 W4 O16 Zn11 -19.1(7) 1_655 3_655
O37 W1 O17 W6 136.4(11) . 1_455
O27 W1 O17 W6 33.6(11) . 1_455
O14 W1 O17 W6 -47.8(19) . 1_455
O41 W1 O17 W6 -130.8(11) . 1_455
O29 W1 O17 W6 -55.0(11) . 1_455
O13 W2 O18 Zn11 -148.0(6) . .
O14 W2 O18 Zn11 -49.7(7) . .
O15 W2 O18 Zn11 110.9(6) . .
O30 W2 O18 Zn11 32.1(17) . .
O29 W2 O18 Zn11 25.0(6) . .
Na59 W2 O18 Zn11 -161.5(7) 2_545 .
O34 W9A O24 W9 162(3) . .
O25 W9A O24 W9 -93(2) . .
O20 W9A O24 W9 68(2) . .
O42 W9A O24 W9 -9.8(17) . .
O31 W9A O24 W9 -22.4(15) 1_655 .
O42 W9 O24 W9A 168(2) . .
O20 W9 O24 W9A -100(2) . .
O34 W9 O24 W9A -14(2) . .
O25 W9 O24 W9A 74(2) . .
O31 W9 O24 W9A 108(3) 1_655 .
O34 W9A O25 W9 -139(2) . .
O24 W9A O25 W9 101(2) . .
O20 W9A O25 W9 -38(2) . .
O42 W9A O25 W9 12.4(16) . .
O31 W9A O25 W9 -54.3(18) 1_655 .
O34 W9A O25 W5 -72.2(12) . 1_655
O24 W9A O25 W5 168.0(9) . 1_655
O20 W9A O25 W5 29(3) . 1_655
O42 W9A O25 W5 79.4(6) . 1_655
O31 W9A O25 W5 12.7(8) 1_655 1_655
O16 W4 O26 Na58 120.2(13) . 3_665
O39 W4 O26 Na58 21.1(13) . 3_665
O38 W4 O26 Na58 -67.6(13) . 3_665
O28 W4 O26 Na58 -151.0(13) . 3_665
O32 W4 O26 Na58 -104.4(16) 1_655 3_665
O37 W1 O27 Zn11 147.9(6) . .
O17 W1 O27 Zn11 -110.3(6) . .
O14 W1 O27 Zn11 53.3(6) . .
O41 W1 O27 Zn11 -11.4(16) . .
O29 W1 O27 Zn11 -20.4(6) . .
O37 W1 O27 Bi12 -63.9(5) . .
O17 W1 O27 Bi12 37.9(4) . .
O14 W1 O27 Bi12 -158.5(4) . .
O41 W1 O27 Bi12 136.8(10) . .
O29 W1 O27 Bi12 127.8(4) . .
O22 W6 O28 W4 -177.3(4) . .
O35 W6 O28 W4 80.0(4) 1_655 .
O33 W6 O28 W4 -81.3(4) . .
O17 W6 O28 W4 -1.4(12) 1_655 .
O32 W6 O28 W4 -7.3(3) 1_655 .
O22 W6 O28 Na49 25.9(6) . 3_665
O35 W6 O28 Na49 -76.7(5) 1_655 3_665
O33 W6 O28 Na49 121.9(5) . 3_665
O17 W6 O28 Na49 -158.2(8) 1_655 3_665
O32 W6 O28 Na49 -164.0(5) 1_655 3_665
O46 W3 O30 W2 -172.5(5) . .
O34 W3 O30 W2 86.2(4) 1_455 .
O41 W3 O30 W2 -74.3(4) . .
O36 W3 O30 W2 11.0(13) . .
O29 W3 O30 W2 -1.4(4) . .
Na58 W3 O30 W2 166.7(10) 2_545 .
O46 W3 O30 Na58 20.8(9) . 2_545
O34 W3 O30 Na58 -80.5(9) 1_455 2_545
O41 W3 O30 Na58 119.0(9) . 2_545
O36 W3 O30 Na58 -155.7(11) . 2_545
O29 W3 O30 Na58 -168.1(9) . 2_545
O24 W9A O34 W3 -108(2) . 1_655
O25 W9A O34 W3 143.4(16) . 1_655
O20 W9A O34 W3 -7(2) . 1_655
O42 W9A O34 W3 54(3) . 1_655
O31 W9A O34 W3 73.4(19) 1_655 1_655
O24 W9A O34 W9 -153(4) . .
O25 W9A O34 W9 99(3) . .
O20 W9A O34 W9 -52(3) . .
O42 W9A O34 W9 10(2) . .
O31 W9A O34 W9 29(3) 1_655 .
O17 W1 O37 Na7B -86.4(9) . 1_554
O27 W1 O37 Na7B 6.7(9) . 1_554
O14 W1 O37 Na7B 94.8(9) . 1_554
O41 W1 O37 Na7B -178.8(9) . 1_554
O29 W1 O37 Na7B 139.4(13) . 1_554
O43 W8 O38 W4 175.3(5) . .
O36 W8 O38 W4 -12.6(14) 1_655 .
O20 W8 O38 W4 -84.6(4) . .
O33 W8 O38 W4 78.5(4) . .
O32 W8 O38 W4 4.7(4) 1_655 .
Na54 W8 O38 W4 161.7(13) 3_665 .
O43 W8 O38 Na54 13.7(12) . 3_665
O36 W8 O38 Na54 -174.3(14) 1_655 3_665
O20 W8 O38 Na54 113.8(12) . 3_665
O33 W8 O38 Na54 -83.2(12) . 3_665
O32 W8 O38 Na54 -157.0(12) 1_655 3_665
O43 W8 O38 Na75 -72.7(8) . .
O36 W8 O38 Na75 99.3(13) 1_655 .
O20 W8 O38 Na75 27.4(8) . .
O33 W8 O38 Na75 -169.5(8) . .
O32 W8 O38 Na75 116.7(8) 1_655 .
Na54 W8 O38 Na75 -86.4(14) 3_665 .
O26 W4 O39 W7 130.3(10) . .
O16 W4 O39 W7 25.1(10) . .
O38 W4 O39 W7 -137.4(10) . .
O28 W4 O39 W7 -76.7(16) . .
O32 W4 O39 W7 -64.5(10) 1_655 .
O26 W4 O39 Na7A -51.6(10) . .
O16 W4 O39 Na7A -156.9(10) . .
O38 W4 O39 Na7A 40.7(10) . .
O28 W4 O39 Na7A 101.4(14) . .
O32 W4 O39 Na7A 113.5(10) 1_655 .
O24 W9 O42 W7 -171.0(5) . .
O20 W9 O42 W7 87.7(5) . .
O34 W9 O42 W7 14.7(15) . .
O25 W9 O42 W7 -73.0(5) . .
O31 W9 O42 W7 -0.3(4) 1_655 .
O24 W9 O42 W9A -40(6) . .
O20 W9 O42 W9A -142(6) . .
O34 W9 O42 W9A 145(7) . .
O25 W9 O42 W9A 58(6) . .
O31 W9 O42 W9A 130(6) 1_655 .
O24 W9 O42 Na75 74.8(7) . .
O20 W9 O42 Na75 -26.4(6) . .
O34 W9 O42 Na75 -99.5(13) . .
O25 W9 O42 Na75 172.9(6) . .
O31 W9 O42 Na75 -114.5(6) 1_655 .
O45 W7 O44 Bi12 -140.4(6) . 3_655
O21 W7 O44 Bi12 -40.0(7) 1_655 3_655
O39 W7 O44 Bi12 121.2(6) . 3_655
O42 W7 O44 Bi12 55.0(17) . 3_655
O31 W7 O44 Bi12 34.9(6) 1_655 3_655
O45 W7 O44 Na7B -20.8(10) . 3_656
O21 W7 O44 Na7B 79.5(10) 1_655 3_656
O39 W7 O44 Na7B -119.2(10) . 3_656
O42 W7 O44 Na7B 174.6(15) . 3_656
O31 W7 O44 Na7B 154.5(10) 1_655 3_656
O45 W7 O44 Na76 5.3(10) . 3_656
O21 W7 O44 Na76 105.7(10) 1_655 3_656
O39 W7 O44 Na76 -93.1(9) . 3_656
O42 W7 O44 Na76 -159.3(16) . 3_656
O31 W7 O44 Na76 -179.4(9) 1_655 3_656
O44 W7 O45 Na7B 41.1(12) . 1_554
O21 W7 O45 Na7B -54.2(12) 1_655 1_554
O39 W7 O45 Na7B 130.6(11) . 1_554
O42 W7 O45 Na7B -142.8(12) . 1_554
O31 W7 O45 Na7B -118.7(18) 1_655 1_554
O30 W3 O46 Na63 -109.7(9) . 2_545
O34 W3 O46 Na63 -16.4(10) 1_455 2_545
O41 W3 O46 Na63 155.3(9) . 2_545
O36 W3 O46 Na63 69.1(10) . 2_545
Na58 W3 O46 Na63 -96.6(11) 2_545 2_545
Na48 O52 Na54 O57 -7(3) . .
Na48 O52 Na54 O38 -115.3(13) . 3_665
Na48 O52 Na54 O56 132.1(15) . 3_665
Na48 O52 Na54 Na75 -133(3) . 3_665
Na48 O52 Na54 W8 -139.8(12) . 3_665
Na48 O52 Na54 Na7A -116(4) . 3_665
Na59 O61 O61A O61B 175(3) . .
O61B O61 O61A Na59 -175(3) . .
Na59 O61A O61B O61 12(7) . .
Na59 O61 O61B O61A -8(5) . .
Na63 O66 O66B Na76 -47(6) . 1_564
Na63 O66 O66B Na7B -102(4) . 1_564
O72 O72A O74 Na58 116(6) . .
Na7A O72A O74 Na58 -65(5) 3_665 .
O72 O72A O74 Na7A -179(7) . 3_665
O62 Na75 Na7A O72A -44(18) . 3_665
O38 Na75 Na7A O72A 131(15) . 3_665
O20 Na75 Na7A O72A 63(20) . 3_665
O42 Na75 Na7A O72A 37(17) . 3_665
Na54 Na75 Na7A O72A 178(15) 3_665 3_665
Na58 Na75 Na7A O72A 161(20) 3_665 3_665
O62 Na75 Na7A O74 119(12) . 3_665
O38 Na75 Na7A O74 -66(14) . 3_665
O20 Na75 Na7A O74 -134(10) . 3_665
O42 Na75 Na7A O74 -160(12) . 3_665
Na54 Na75 Na7A O74 -19(14) 3_665 3_665
Na58 Na75 Na7A O74 -35(10) 3_665 3_665
O38 Na75 Na7A O62 175(5) . .
O20 Na75 Na7A O62 107(6) . .
O42 Na75 Na7A O62 80.7(19) . .
Na54 Na75 Na7A O62 -138(4) 3_665 .
Na58 Na75 Na7A O62 -155(2) 3_665 .
O62 Na75 Na7A O57 129.9(17) . 3_665
O38 Na75 Na7A O57 -55(4) . 3_665
O20 Na75 Na7A O57 -123(5) . 3_665
O42 Na75 Na7A O57 -149.4(11) . 3_665
Na54 Na75 Na7A O57 -8(3) 3_665 3_665
Na58 Na75 Na7A O57 -25(3) 3_665 3_665
O62 Na75 Na7A O39 -133.8(19) . .
O38 Na75 Na7A O39 41(3) . .
O20 Na75 Na7A O39 -27(5) . .
O42 Na75 Na7A O39 -53.2(7) . .
Na54 Na75 Na7A O39 88(2) 3_665 .
Na58 Na75 Na7A O39 71(3) 3_665 .
O62 Na75 Na7A Na58 155(2) . 3_665
O38 Na75 Na7A Na58 -31(6) . 3_665
O20 Na75 Na7A Na58 -99(6) . 3_665
O42 Na75 Na7A Na58 -125(3) . 3_665
Na54 Na75 Na7A Na58 17(6) 3_665 3_665
O62 Na75 Na7A Na54 138(4) . 3_665
O38 Na75 Na7A Na54 -47(2) . 3_665
O20 Na75 Na7A Na54 -115(6) . 3_665
O42 Na75 Na7A Na54 -141(3) . 3_665
Na58 Na75 Na7A Na54 -17(6) 3_665 3_665
O62 Na75 Na7A Na59 -13(2) . .
O38 Na75 Na7A Na59 162(3) . .
O20 Na75 Na7A Na59 94(5) . .
O42 Na75 Na7A Na59 67.8(10) . .
Na54 Na75 Na7A Na59 -151.0(17) 3_665 .
Na58 Na75 Na7A Na59 -168(4) 3_665 .
O66B Na76 Na7B Na76 -152(2) 1_546 3_657
Na7B Na76 Na7B Na76 0.000(3) 3_657 3_657
Na63 Na76 Na7B Na76 166(3) 1_546 3_657
O44 Na76 Na7B Na76 -91.4(15) 3_656 3_657
O66B Na76 Na7B O47 -59(7) 1_546 1_556
Na7B Na76 Na7B O47 93(7) 3_657 1_556
Na76 Na76 Na7B O47 93(7) 3_657 1_556
Na63 Na76 Na7B O47 -101(6) 1_546 1_556
O44 Na76 Na7B O47 2(6) 3_656 1_556
O66B Na76 Na7B O45 127.9(19) 1_546 1_556
Na7B Na76 Na7B O45 -80.0(17) 3_657 1_556
Na76 Na76 Na7B O45 -80.0(17) 3_657 1_556
Na63 Na76 Na7B O45 86(3) 1_546 1_556
O44 Na76 Na7B O45 -171.4(19) 3_656 1_556
O66B Na76 Na7B O44 -60.6(18) 1_546 3_656
Na7B Na76 Na7B O44 91.4(14) 3_657 3_656
Na76 Na76 Na7B O44 91.4(14) 3_657 3_656
Na63 Na76 Na7B O44 -103(3) 1_546 3_656
O66B Na76 Na7B Na7B -152(2) 1_546 3_657
Na76 Na76 Na7B Na7B 0.000(12) 3_657 3_657
Na63 Na76 Na7B Na7B 166(3) 1_546 3_657
O44 Na76 Na7B Na7B -91.4(15) 3_656 3_657
O66B Na76 Na7B O37 50(3) 1_546 1_556
Na7B Na76 Na7B O37 -158(2) 3_657 1_556
Na76 Na76 Na7B O37 -158(2) 3_657 1_556
Na63 Na76 Na7B O37 8(4) 1_546 1_556
O44 Na76 Na7B O37 111.0(18) 3_656 1_556
Na7B Na76 Na7B O66B 152(2) 3_657 1_546
Na76 Na76 Na7B O66B 152(2) 3_657 1_546
Na63 Na76 Na7B O66B -42(2) 1_546 1_546
O44 Na76 Na7B O66B 60.6(18) 3_656 1_546
O66B Na76 Na7B Bi12 -44(3) 1_546 1_556
Na7B Na76 Na7B Bi12 108(2) 3_657 1_556
Na76 Na76 Na7B Bi12 108(2) 3_657 1_556
Na63 Na76 Na7B Bi12 -86(3) 1_546 1_556
O44 Na76 Na7B Bi12 17.0(15) 3_656 1_556
O66B Na76 Na7B Na63 42(2) 1_546 1_546
Na7B Na76 Na7B Na63 -166(3) 3_657 1_546
Na76 Na76 Na7B Na63 -166(3) 3_657 1_546
O44 Na76 Na7B Na63 103(3) 3_656 1_546
